data_2104118
loop_
_publ_author_name
'Youngme, Sujittra'
'Phuengphai, Pongthipun'
'Pakawatchai, Chaveng'
'Kongsaeree, Palangpon'
'Chaichit, Narongsak'

_publ_section_title
;
 Five-coordinate copper(II) complexes: crystal structures,
 spectroscopic properties and new extended structural pathways of
 [Cu(chelate)~2~<i>X</i>]<i>Y</i>, where chelate = dpyam, phen and
 bipy; <i>X</i> = pseudohalide ligands
;
_journal_issue 3
_journal_name_full 'Acta Crystallographica Section B'
_journal_page_first 318
_journal_page_last 329
_journal_paper_doi 10.1107/S0108768108004151
_journal_volume 64
_journal_year 2008
_chemical_formula_sum 'C48 H36 B Cu N7 O'
_chemical_formula_weight 801.19
_chemical_name_systematic
;
azidobis(1,10-phenanthroline)copper(II) tetraphenylborate monohydrate
;
_space_group_IT_number 2
_symmetry_cell_setting triclinic
_symmetry_space_group_name_Hall '-P 1'
_symmetry_space_group_name_H-M 'P -1'
_atom_sites_solution_hydrogens geom
_atom_sites_solution_primary direct
_atom_sites_solution_secondary difmap
_audit_creation_method SHELXL-97
_cell_angle_alpha 86.6970(10)
_cell_angle_beta 75.8840(10)
_cell_angle_gamma 67.7440(10)
_cell_formula_units_Z 2
_cell_length_a 10.2373(4)
_cell_length_b 11.3628(4)
_cell_length_c 19.1037(7)
_cell_measurement_temperature 293(2)
_cell_measurement_theta_max 25.35
_cell_measurement_theta_min 1.10
_cell_volume 1993.07(13)
_computing_cell_refinement 'Bruker SMART'
_computing_data_collection 'Bruker SMART'
_computing_data_reduction 'Bruker SAINT'
_computing_molecular_graphics 'Bruker SHELXTL'
_computing_publication_material 'Bruker SHELXTL'
_computing_structure_refinement 'SHELXL-97 (Sheldrick, 1997)'
_computing_structure_solution 'SHELXS-97 (Sheldrick, 1990)'
_diffrn_ambient_temperature 293(2)
_diffrn_measured_fraction_theta_full 0.980
_diffrn_measured_fraction_theta_max 0.980
_diffrn_radiation_monochromator graphite
_diffrn_radiation_source 'fine-focus sealed tube'
_diffrn_radiation_type MoK\a
_diffrn_radiation_wavelength 0.71073
_diffrn_reflns_av_R_equivalents 0.0326
_diffrn_reflns_av_sigmaI/netI 0.0773
_diffrn_reflns_limit_h_max 12
_diffrn_reflns_limit_h_min -6
_diffrn_reflns_limit_k_max 13
_diffrn_reflns_limit_k_min -13
_diffrn_reflns_limit_l_max 23
_diffrn_reflns_limit_l_min -19
_diffrn_reflns_number 10733
_diffrn_reflns_theta_full 25.35
_diffrn_reflns_theta_max 25.35
_diffrn_reflns_theta_min 1.10
_exptl_absorpt_coefficient_mu 0.595
_exptl_absorpt_correction_T_max 1.000
_exptl_absorpt_correction_T_min 0.689
_exptl_absorpt_correction_type 'Semi-emperical SADABS'
_exptl_crystal_colour Blue
_exptl_crystal_density_diffrn 1.335
_exptl_crystal_density_meas ?
_exptl_crystal_density_method .
_exptl_crystal_F_000 830
_exptl_crystal_size_max 0.38
_exptl_crystal_size_mid 0.20
_exptl_crystal_size_min 0.10
_refine_diff_density_max 0.419
_refine_diff_density_min -0.479
_refine_ls_extinction_method none
_refine_ls_goodness_of_fit_ref 1.129
_refine_ls_hydrogen_treatment mixed
_refine_ls_matrix_type full
_refine_ls_number_parameters 532
_refine_ls_number_reflns 7178
_refine_ls_number_restraints 0
_refine_ls_restrained_S_all 1.129
_refine_ls_R_factor_all 0.1166
_refine_ls_R_factor_gt 0.0690
_refine_ls_shift/su_max 0.005
_refine_ls_shift/su_mean 0.000
_refine_ls_structure_factor_coef Fsqd
_refine_ls_weighting_details 'calc w=1/[\s^2^(Fo^2^)+(0.0671P)^2^+1.4556P] where P=(Fo^2^+2Fc^2^)/3'
_refine_ls_weighting_scheme calc
_refine_ls_wR_factor_gt 0.1480
_refine_ls_wR_factor_ref 0.1818
_reflns_number_gt 4805
_reflns_number_total 7178
_reflns_threshold_expression >2sigma(I)
_cod_data_source_file bp5008.cif
_cod_data_source_block 2
_cod_depositor_comments
;
The following automatic conversions were performed:
'_symmetry_cell_setting' value 'Triclinic' changed to 'triclinic'
according to '/home/saulius/struct/CIF-dictionaries/cif_core.dic'
dictionary named 'cif_core.dic' version 2.4.1 from 2010-06-29.

Automatic conversion script
Id: cif_fix_enum 1527 2010-12-29 10:47:43Z saulius 

The following automatic conversions were performed:

'_symmetry_cell_setting' value 'Triclinic' changed to 'triclinic'
according to /home/saulius/struct/CIF-dictionaries/cif_core.dic
dictionary named 'cif_core.dic' version 2.4.1 from 2010-06-29.

Automatic conversion script
Id: cif_fix_values 1715 2011-07-08 13:25:40Z adriana 
;
_cod_original_sg_symbol_H-M P-1
_cod_database_code 2104118

loop_
_symmetry_equiv_pos_as_xyz
'x, y, z'
'-x, -y, -z'

loop_
_atom_site_type_symbol
_atom_site_label
_atom_site_fract_x
_atom_site_fract_y
_atom_site_fract_z
_atom_site_U_iso_or_equiv
_atom_site_adp_type
_atom_site_calc_flag
_atom_site_refinement_flags
_atom_site_occupancy
O O1A 0.650(4) 0.236(4) 0.7705(15) 0.123(10) Uani d P 0.50
O O1 0.706(4) 0.225(4) 0.770(2) 0.139(12) Uani d P 0.50
Cu Cu1 -0.01252(6) 0.22570(5) 0.83874(3) 0.0463(2) Uani d . 1
N N2 0.0068(4) 0.2698(3) 0.7324(2) 0.0444(9) Uani d . 1
N N1 0.1110(4) 0.0511(3) 0.7944(2) 0.0439(9) Uani d . 1
N N4 0.1265(5) 0.3299(4) 0.8538(2) 0.0583(11) Uani d . 1
N N3 -0.1633(4) 0.3985(4) 0.8768(2) 0.0467(9) Uani d . 1
N N5 -0.0462(5) 0.1529(4) 0.9351(2) 0.0599(11) Uani d . 1
N N6 -0.1594(5) 0.1923(4) 0.9791(2) 0.0530(10) Uani d . 1
N N7 -0.2655(6) 0.2275(5) 1.0243(3) 0.0779(15) Uani d . 1
C C24 0.2696(7) 0.2959(7) 0.8409(3) 0.0832(19) Uani d . 1
H H24 0.3311 0.2158 0.8204 0.100 Uiso calc R 1
C C6 0.0884(4) 0.1652(4) 0.6869(2) 0.0399(10) Uani d . 1
C C10 0.0650(5) 0.2923(5) 0.5835(3) 0.0549(13) Uani d . 1
H H10 0.0832 0.3010 0.5337 0.066 Uiso calc R 1
C C18 0.0380(6) 0.4476(5) 0.8849(3) 0.0524(13) Uani d . 1
C C5 0.1417(5) 0.0475(4) 0.7211(2) 0.0413(10) Uani d . 1
C C9 0.1182(5) 0.1719(5) 0.6120(2) 0.0482(12) Uani d . 1
C C13 -0.3052(6) 0.4306(5) 0.8881(3) 0.0623(14) Uani d . 1
H H13 -0.3384 0.3718 0.8745 0.075 Uiso calc R 1
C C1 0.1614(6) -0.0563(5) 0.8278(3) 0.0558(13) Uani d . 1
H H1 0.1411 -0.0548 0.8779 0.067 Uiso calc R 1
C C11 -0.0127(6) 0.3961(5) 0.6283(3) 0.0590(14) Uani d . 1
H H11 -0.0472 0.4764 0.6095 0.071 Uiso calc R 1
C C17 -0.1132(6) 0.4827(4) 0.8965(2) 0.0481(12) Uani d . 1
C C4 0.2239(5) -0.0656(4) 0.6788(3) 0.0485(12) Uani d . 1
C C12 -0.0411(5) 0.3818(5) 0.7034(3) 0.0536(13) Uani d . 1
H H12 -0.0955 0.4536 0.7338 0.064 Uiso calc R 1
C C2 0.2439(6) -0.1714(5) 0.7893(3) 0.0616(14) Uani d . 1
H H2 0.2784 -0.2453 0.8140 0.074 Uiso calc R 1
C C8 0.2021(6) 0.0556(5) 0.5696(3) 0.0610(14) Uani d . 1
H H8 0.2234 0.0572 0.5195 0.073 Uiso calc R 1
C C22 0.2372(10) 0.4991(8) 0.8909(4) 0.096(2) Uani d . 1
H H22 0.2758 0.5539 0.9045 0.116 Uiso calc R 1
C C16 -0.2122(7) 0.6057(5) 0.9277(3) 0.0603(15) Uani d . 1
C C23 0.3301(8) 0.3846(9) 0.8589(4) 0.099(2) Uani d . 1
H H23 0.4302 0.3630 0.8487 0.119 Uiso calc R 1
C C3 0.2747(6) -0.1770(5) 0.7158(3) 0.0622(15) Uani d . 1
H H3 0.3292 -0.2544 0.6905 0.075 Uiso calc R 1
C C21 0.0904(8) 0.5373(6) 0.9038(3) 0.0731(17) Uani d . 1
C C7 0.2505(6) -0.0565(5) 0.6021(3) 0.0618(14) Uani d . 1
H H7 0.3031 -0.1305 0.5733 0.074 Uiso calc R 1
C C20 -0.0128(10) 0.6582(6) 0.9360(3) 0.083(2) Uani d . 1
H H20 0.0210 0.7163 0.9499 0.099 Uiso calc R 1
C C15 -0.3610(7) 0.6317(6) 0.9374(3) 0.0760(18) Uani d . 1
H H15 -0.4288 0.7103 0.9573 0.091 Uiso calc R 1
C C19 -0.1555(10) 0.6894(6) 0.9467(3) 0.090(2) Uani d . 1
H H19 -0.2187 0.7690 0.9673 0.108 Uiso calc R 1
C C14 -0.4068(7) 0.5452(7) 0.9185(3) 0.0794(18) Uani d . 1
H H14 -0.5056 0.5624 0.9258 0.095 Uiso calc R 1
C C43 0.2848(5) 0.0328(4) 0.3534(2) 0.0416(11) Uani d . 1
C C37 0.0655(5) 0.2526(4) 0.3301(2) 0.0417(11) Uani d . 1
C C35 0.3771(6) 0.3726(6) 0.4078(4) 0.0727(17) Uani d . 1
H H35 0.3870 0.3815 0.4541 0.087 Uiso calc R 1
C C36 0.3331(5) 0.2777(5) 0.3916(3) 0.0573(13) Uani d . 1
H H36 0.3138 0.2243 0.4280 0.069 Uiso calc R 1
C C31 0.3165(5) 0.2591(4) 0.3229(2) 0.0419(11) Uani d . 1
C C42 -0.0180(5) 0.2679(5) 0.4022(3) 0.0534(12) Uani d . 1
H H42 0.0237 0.2153 0.4364 0.064 Uiso calc R 1
C C25 0.2917(5) 0.1072(4) 0.2234(2) 0.0437(11) Uani d . 1
C C44 0.1923(6) -0.0334(5) 0.3779(3) 0.0533(12) Uani d . 1
H H44 0.0975 0.0017 0.3723 0.064 Uiso calc R 1
C C30 0.4350(6) 0.0755(5) 0.1830(3) 0.0537(13) Uani d . 1
H H30 0.4991 0.0972 0.2016 0.064 Uiso calc R 1
C C27 0.2524(8) 0.0077(6) 0.1253(3) 0.0792(18) Uani d . 1
H H27 0.1893 -0.0149 0.1064 0.095 Uiso calc R 1
C C38 -0.0077(5) 0.3346(5) 0.2827(3) 0.0523(12) Uani d . 1
H H38 0.0401 0.3289 0.2342 0.063 Uiso calc R 1
C C32 0.3493(5) 0.3434(4) 0.2713(3) 0.0547(13) Uani d . 1
H H32 0.3409 0.3355 0.2246 0.066 Uiso calc R 1
C C48 0.4248(6) -0.0282(5) 0.3633(3) 0.0573(13) Uani d . 1
H H48 0.4908 0.0114 0.3477 0.069 Uiso calc R 1
C C33 0.3936(6) 0.4377(5) 0.2873(4) 0.0709(16) Uani d . 1
H H33 0.4150 0.4908 0.2513 0.085 Uiso calc R 1
C C26 0.2019(6) 0.0716(5) 0.1918(3) 0.0598(14) Uani d . 1
H H26 0.1053 0.0915 0.2163 0.072 Uiso calc R 1
C C29 0.4844(7) 0.0123(5) 0.1156(3) 0.0711(17) Uani d . 1
H H29 0.5799 -0.0064 0.0898 0.085 Uiso calc R 1
C C34 0.4061(6) 0.4533(5) 0.3551(5) 0.080(2) Uani d . 1
H H34 0.4339 0.5179 0.3658 0.096 Uiso calc R 1
C C40 -0.2225(6) 0.4356(5) 0.3762(4) 0.0709(16) Uani d . 1
H H40 -0.3159 0.4967 0.3912 0.085 Uiso calc R 1
C C41 -0.1575(6) 0.3563(5) 0.4247(3) 0.0635(15) Uani d . 1
H H41 -0.2074 0.3620 0.4729 0.076 Uiso calc R 1
C C28 0.3925(8) -0.0228(5) 0.0870(3) 0.0758(18) Uani d . 1
H H28 0.4255 -0.0664 0.0424 0.091 Uiso calc R 1
C C46 0.3773(7) -0.2058(5) 0.4185(3) 0.0660(15) Uani d . 1
H H46 0.4079 -0.2843 0.4396 0.079 Uiso calc R 1
C C45 0.2380(7) -0.1506(5) 0.4106(3) 0.0656(15) Uani d . 1
H H45 0.1732 -0.1912 0.4271 0.079 Uiso calc R 1
C C39 -0.1476(6) 0.4238(5) 0.3044(3) 0.0679(15) Uani d . 1
H H39 -0.1915 0.4761 0.2707 0.081 Uiso calc R 1
C C47 0.4713(6) -0.1446(5) 0.3950(3) 0.0689(15) Uani d . 1
H H47 0.5662 -0.1812 0.4003 0.083 Uiso calc R 1
B B1 0.2392(6) 0.1629(5) 0.3077(3) 0.0419(12) Uani d . 1

loop_
_atom_site_aniso_label
_atom_site_aniso_U_11
_atom_site_aniso_U_22
_atom_site_aniso_U_33
_atom_site_aniso_U_12
_atom_site_aniso_U_13
_atom_site_aniso_U_23
O1A 0.17(3) 0.073(9) 0.093(11) -0.033(16) 0.015(12) -0.019(7)
O1 0.12(2) 0.084(15) 0.20(2) -0.054(15) 0.024(13) -0.028(11)
Cu1 0.0525(4) 0.0414(3) 0.0396(3) -0.0160(3) -0.0030(3) -0.0057(2)
N2 0.044(2) 0.040(2) 0.042(2) -0.0114(18) -0.0043(17) -0.0039(18)
N1 0.048(2) 0.037(2) 0.040(2) -0.0142(17) -0.0028(17) 0.0013(17)
N4 0.052(3) 0.074(3) 0.054(3) -0.028(2) -0.019(2) 0.021(2)
N3 0.048(2) 0.049(2) 0.039(2) -0.0150(19) -0.0056(18) -0.0032(18)
N5 0.064(3) 0.051(3) 0.046(3) -0.011(2) 0.003(2) -0.003(2)
N6 0.070(3) 0.050(2) 0.042(2) -0.028(2) -0.011(2) -0.001(2)
N7 0.078(4) 0.086(4) 0.053(3) -0.026(3) 0.006(3) -0.001(3)
C24 0.067(4) 0.103(5) 0.083(5) -0.035(4) -0.026(3) 0.027(4)
C6 0.035(2) 0.040(2) 0.042(3) -0.014(2) -0.004(2) -0.006(2)
C10 0.065(3) 0.057(3) 0.041(3) -0.023(3) -0.012(2) 0.006(2)
C18 0.082(4) 0.050(3) 0.040(3) -0.036(3) -0.025(3) 0.013(2)
C5 0.039(3) 0.042(3) 0.040(3) -0.016(2) -0.001(2) -0.008(2)
C9 0.051(3) 0.056(3) 0.039(3) -0.024(2) -0.006(2) -0.005(2)
C13 0.054(4) 0.066(4) 0.055(3) -0.015(3) -0.004(3) -0.002(3)
C1 0.069(3) 0.046(3) 0.044(3) -0.018(3) -0.005(2) 0.005(2)
C11 0.068(4) 0.048(3) 0.058(3) -0.018(3) -0.019(3) 0.012(3)
C17 0.069(4) 0.047(3) 0.034(3) -0.026(3) -0.017(2) 0.003(2)
C4 0.045(3) 0.045(3) 0.052(3) -0.018(2) 0.000(2) -0.011(2)
C12 0.059(3) 0.046(3) 0.050(3) -0.015(2) -0.009(2) -0.005(2)
C2 0.063(3) 0.038(3) 0.065(4) -0.006(2) -0.006(3) 0.007(3)
C8 0.069(4) 0.066(4) 0.042(3) -0.023(3) -0.002(3) -0.009(3)
C22 0.116(7) 0.114(6) 0.098(6) -0.070(6) -0.057(5) 0.038(5)
C16 0.103(5) 0.046(3) 0.034(3) -0.028(3) -0.020(3) 0.003(2)
C23 0.068(5) 0.135(7) 0.122(6) -0.062(5) -0.043(4) 0.041(6)
C3 0.059(3) 0.037(3) 0.073(4) -0.008(2) 0.004(3) -0.011(3)
C21 0.092(5) 0.092(5) 0.061(4) -0.053(4) -0.043(3) 0.031(3)
C7 0.064(3) 0.055(3) 0.054(3) -0.017(3) 0.003(3) -0.019(3)
C20 0.147(7) 0.056(4) 0.073(4) -0.054(4) -0.050(5) 0.004(3)
C15 0.081(5) 0.068(4) 0.047(3) -0.002(3) 0.002(3) 0.000(3)
C19 0.143(7) 0.060(4) 0.068(4) -0.034(5) -0.034(5) 0.005(3)
C14 0.062(4) 0.083(5) 0.069(4) -0.009(3) -0.001(3) -0.003(4)
C43 0.049(3) 0.045(3) 0.032(2) -0.022(2) -0.005(2) -0.004(2)
C37 0.052(3) 0.042(3) 0.037(3) -0.024(2) -0.012(2) 0.002(2)
C35 0.064(4) 0.074(4) 0.081(4) -0.019(3) -0.022(3) -0.034(4)
C36 0.061(3) 0.058(3) 0.054(3) -0.023(3) -0.010(3) -0.008(3)
C31 0.041(3) 0.039(2) 0.041(3) -0.012(2) -0.003(2) -0.007(2)
C42 0.059(3) 0.056(3) 0.042(3) -0.021(3) -0.008(2) 0.005(2)
C25 0.060(3) 0.038(2) 0.035(2) -0.023(2) -0.008(2) 0.003(2)
C44 0.060(3) 0.053(3) 0.057(3) -0.029(3) -0.020(3) 0.010(2)
C30 0.060(3) 0.055(3) 0.041(3) -0.020(3) -0.005(2) -0.002(2)
C27 0.114(6) 0.083(4) 0.055(4) -0.052(4) -0.019(4) -0.011(3)
C38 0.059(3) 0.053(3) 0.046(3) -0.022(3) -0.013(2) 0.004(2)
C32 0.057(3) 0.040(3) 0.070(3) -0.020(2) -0.018(3) 0.004(2)
C48 0.051(3) 0.058(3) 0.063(3) -0.024(3) -0.009(3) 0.007(3)
C33 0.066(4) 0.044(3) 0.106(5) -0.022(3) -0.024(3) 0.010(3)
C26 0.078(4) 0.066(3) 0.042(3) -0.039(3) -0.005(3) -0.009(3)
C29 0.073(4) 0.062(4) 0.050(3) -0.010(3) 0.012(3) -0.003(3)
C34 0.060(4) 0.048(3) 0.139(7) -0.021(3) -0.032(4) -0.019(4)
C40 0.048(3) 0.061(4) 0.094(5) -0.014(3) -0.009(3) -0.003(3)
C41 0.057(3) 0.066(4) 0.055(3) -0.019(3) 0.005(3) -0.004(3)
C28 0.121(6) 0.061(4) 0.037(3) -0.030(4) -0.009(4) -0.010(3)
C46 0.084(4) 0.044(3) 0.071(4) -0.021(3) -0.027(3) 0.013(3)
C45 0.083(4) 0.061(3) 0.070(4) -0.044(3) -0.024(3) 0.017(3)
C39 0.068(4) 0.065(4) 0.070(4) -0.019(3) -0.029(3) 0.011(3)
C47 0.062(4) 0.060(4) 0.083(4) -0.018(3) -0.023(3) 0.012(3)
B1 0.047(3) 0.046(3) 0.036(3) -0.023(3) -0.007(2) 0.000(2)

loop_
_atom_type_symbol
_atom_type_description
_atom_type_scat_dispersion_real
_atom_type_scat_dispersion_imag
_atom_type_scat_source
C C 0.0033 0.0016 'International Tables Vol C Tables 4.2.6.8 and 6.1.1.4'
B B 0.0013 0.0007 'International Tables Vol C Tables 4.2.6.8 and 6.1.1.4'
Cu Cu 0.3201 1.2651 'International Tables Vol C Tables 4.2.6.8 and 6.1.1.4'
N N 0.0061 0.0033 'International Tables Vol C Tables 4.2.6.8 and 6.1.1.4'
O O 0.0106 0.0060 'International Tables Vol C Tables 4.2.6.8 and 6.1.1.4'
H H 0.0000 0.0000 'International Tables Vol C Tables 4.2.6.8 and 6.1.1.4'

loop_
_geom_angle_atom_site_label_1
_geom_angle_atom_site_label_2
_geom_angle_atom_site_label_3
_geom_angle
N5 Cu1 N1 90.33(16)
N5 Cu1 N3 91.51(16)
N1 Cu1 N3 170.40(16)
N5 Cu1 N2 166.68(16)
N1 Cu1 N2 81.44(15)
N3 Cu1 N2 94.93(15)
N5 Cu1 N4 100.56(17)
N1 Cu1 N4 110.75(16)
N3 Cu1 N4 78.16(16)
N2 Cu1 N4 92.18(15)
C12 N2 C6 118.1(4)
C12 N2 Cu1 129.5(3)
C6 N2 Cu1 112.3(3)
C1 N1 C5 118.7(4)
C1 N1 Cu1 128.0(3)
C5 N1 Cu1 113.2(3)
C24 N4 C18 119.0(5)
C24 N4 Cu1 132.2(4)
C18 N4 Cu1 108.7(3)
C13 N3 C17 118.7(4)
C13 N3 Cu1 124.7(3)
C17 N3 Cu1 116.4(3)
N6 N5 Cu1 123.3(4)
N7 N6 N5 176.7(6)
N4 C24 C23 119.8(7)
N4 C24 H24 120.1
C23 C24 H24 120.1
N2 C6 C9 122.8(4)
N2 C6 C5 115.7(4)
C9 C6 C5 121.5(4)
C11 C10 C9 120.1(5)
C11 C10 H10 120.0
C9 C10 H10 120.0
N4 C18 C17 118.0(4)
N4 C18 C21 123.6(5)
C17 C18 C21 118.3(5)
N1 C5 C4 122.9(4)
N1 C5 C6 117.3(4)
C4 C5 C6 119.9(4)
C6 C9 C10 117.3(4)
C6 C9 C8 117.9(5)
C10 C9 C8 124.8(4)
N3 C13 C14 124.2(6)
N3 C13 H13 117.9
C14 C13 H13 117.9
N1 C1 C2 121.3(5)
N1 C1 H1 119.3
C2 C1 H1 119.3
C10 C11 C12 119.5(5)
C10 C11 H11 120.2
C12 C11 H11 120.2
N3 C17 C18 118.4(4)
N3 C17 C16 120.7(5)
C18 C17 C16 120.9(5)
C3 C4 C5 116.8(4)
C3 C4 C7 125.6(4)
C5 C4 C7 117.5(5)
N2 C12 C11 122.2(5)
N2 C12 H12 118.9
C11 C12 H12 118.9
C3 C2 C1 120.8(5)
C3 C2 H2 119.6
C1 C2 H2 119.6
C7 C8 C9 120.6(5)
C7 C8 H8 119.7
C9 C8 H8 119.7
C23 C22 C21 122.9(7)
C23 C22 H22 118.6
C21 C22 H22 118.6
C19 C16 C15 124.7(6)
C19 C16 C17 118.6(6)
C15 C16 C17 116.7(5)
C22 C23 C24 118.6(6)
C22 C23 H23 120.7
C24 C23 H23 120.7
C2 C3 C4 119.4(4)
C2 C3 H3 120.3
C4 C3 H3 120.3
C22 C21 C18 116.0(7)
C22 C21 C20 125.3(7)
C18 C21 C20 118.7(6)
C8 C7 C4 122.6(5)
C8 C7 H7 118.7
C4 C7 H7 118.7
C19 C20 C21 122.0(6)
C19 C20 H20 119.0
C21 C20 H20 119.0
C14 C15 C16 121.0(6)
C14 C15 H15 119.5
C16 C15 H15 119.5
C20 C19 C16 121.5(7)
C20 C19 H19 119.3
C16 C19 H19 119.3
C15 C14 C13 118.7(6)
C15 C14 H14 120.7
C13 C14 H14 120.7
C48 C43 C44 114.7(4)
C48 C43 B1 122.0(4)
C44 C43 B1 122.9(4)
C38 C37 C42 113.6(4)
C38 C37 B1 123.4(4)
C42 C37 B1 122.3(4)
C34 C35 C36 119.9(6)
C34 C35 H35 120.1
C36 C35 H35 120.1
C35 C36 C31 122.8(5)
C35 C36 H36 118.6
C31 C36 H36 118.6
C36 C31 C32 114.6(4)
C36 C31 B1 122.3(4)
C32 C31 B1 122.3(4)
C41 C42 C37 123.9(5)
C41 C42 H42 118.1
C37 C42 H42 118.1
C26 C25 C30 115.8(4)
C26 C25 B1 121.7(4)
C30 C25 B1 121.9(4)
C45 C44 C43 122.1(5)
C45 C44 H44 119.0
C43 C44 H44 119.0
C29 C30 C25 121.9(5)
C29 C30 H30 119.1
C25 C30 H30 119.1
C28 C27 C26 121.4(6)
C28 C27 H27 119.3
C26 C27 H27 119.3
C39 C38 C37 123.3(5)
C39 C38 H38 118.3
C37 C38 H38 118.3
C33 C32 C31 122.6(5)
C33 C32 H32 118.7
C31 C32 H32 118.7
C47 C48 C43 123.6(5)
C47 C48 H48 118.2
C43 C48 H48 118.2
C34 C33 C32 120.7(6)
C34 C33 H33 119.6
C32 C33 H33 119.6
C27 C26 C25 121.9(5)
C27 C26 H26 119.0
C25 C26 H26 119.0
C28 C29 C30 120.4(5)
C28 C29 H29 119.8
C30 C29 H29 119.8
C33 C34 C35 119.3(5)
C33 C34 H34 120.3
C35 C34 H34 120.3
C41 C40 C39 119.2(5)
C41 C40 H40 120.4
C39 C40 H40 120.4
C40 C41 C42 119.8(5)
C40 C41 H41 120.1
C42 C41 H41 120.1
C27 C28 C29 118.6(5)
C27 C28 H28 120.7
C29 C28 H28 120.7
C45 C46 C47 119.4(5)
C45 C46 H46 120.3
C47 C46 H46 120.3
C46 C45 C44 120.4(5)
C46 C45 H45 119.8
C44 C45 H45 119.8
C38 C39 C40 120.1(5)
C38 C39 H39 119.9
C40 C39 H39 119.9
C46 C47 C48 119.8(5)
C46 C47 H47 120.1
C48 C47 H47 120.1
C37 B1 C43 114.2(4)
C37 B1 C31 102.8(4)
C43 B1 C31 111.9(4)
C37 B1 C25 112.0(4)
C43 B1 C25 102.7(4)
C31 B1 C25 113.6(4)

loop_
_geom_bond_atom_site_label_1
_geom_bond_atom_site_label_2
_geom_bond_distance
O1A O1 0.54(7)
Cu1 N5 1.980(4)
Cu1 N1 2.006(4)
Cu1 N3 2.022(4)
Cu1 N2 2.045(4)
Cu1 N4 2.242(4)
N2 C12 1.321(6)
N2 C6 1.370(5)
N1 C1 1.325(6)
N1 C5 1.357(6)
N4 C24 1.327(7)
N4 C18 1.369(6)
N3 C13 1.322(6)
N3 C17 1.352(6)
N5 N6 1.194(5)
N6 N7 1.156(6)
C24 C23 1.461(9)
C24 H24 0.9300
C6 C9 1.393(6)
C6 C5 1.426(6)
C10 C11 1.353(7)
C10 C9 1.399(7)
C10 H10 0.9300
C18 C17 1.407(7)
C18 C21 1.417(7)
C5 C4 1.407(6)
C9 C8 1.437(7)
C13 C14 1.371(8)
C13 H13 0.9300
C1 C2 1.391(7)
C1 H1 0.9300
C11 C12 1.406(7)
C11 H11 0.9300
C17 C16 1.437(7)
C4 C3 1.397(7)
C4 C7 1.430(7)
C12 H12 0.9300
C2 C3 1.360(7)
C2 H2 0.9300
C8 C7 1.353(7)
C8 H8 0.9300
C22 C23 1.357(10)
C22 C21 1.358(9)
C22 H22 0.9300
C16 C19 1.390(9)
C16 C15 1.403(8)
C23 H23 0.9300
C3 H3 0.9300
C21 C20 1.436(9)
C7 H7 0.9300
C20 C19 1.331(9)
C20 H20 0.9300
C15 C14 1.339(9)
C15 H15 0.9300
C19 H19 0.9300
C14 H14 0.9300
C43 C48 1.391(7)
C43 C44 1.401(6)
C43 B1 1.642(7)
C37 C38 1.398(6)
C37 C42 1.413(6)
C37 B1 1.640(7)
C35 C34 1.377(9)
C35 C36 1.392(7)
C35 H35 0.9300
C36 C31 1.400(7)
C36 H36 0.9300
C31 C32 1.406(6)
C31 B1 1.646(6)
C42 C41 1.378(7)
C42 H42 0.9300
C25 C26 1.397(7)
C25 C30 1.398(6)
C25 B1 1.650(7)
C44 C45 1.399(7)
C44 H44 0.9300
C30 C29 1.394(7)
C30 H30 0.9300
C27 C28 1.362(8)
C27 C26 1.382(7)
C27 H27 0.9300
C38 C39 1.381(7)
C38 H38 0.9300
C32 C33 1.386(7)
C32 H32 0.9300
C48 C47 1.384(7)
C48 H48 0.9300
C33 C34 1.360(9)
C33 H33 0.9300
C26 H26 0.9300
C29 C28 1.380(8)
C29 H29 0.9300
C34 H34 0.9300
C40 C41 1.365(8)
C40 C39 1.386(8)
C40 H40 0.9300
C41 H41 0.9300
C28 H28 0.9300
C46 C45 1.365(8)
C46 C47 1.368(7)
C46 H46 0.9300
C45 H45 0.9300
C39 H39 0.9300
C47 H47 0.9300

loop_
_geom_torsion_atom_site_label_1
_geom_torsion_atom_site_label_2
_geom_torsion_atom_site_label_3
_geom_torsion_atom_site_label_4
_geom_torsion
N5 Cu1 N2 C12 131.3(7)
N1 Cu1 N2 C12 -176.3(4)
N3 Cu1 N2 C12 12.7(4)
N4 Cu1 N2 C12 -65.6(4)
N5 Cu1 N2 C6 -52.2(8)
N1 Cu1 N2 C6 0.2(3)
N3 Cu1 N2 C6 -170.8(3)
N4 Cu1 N2 C6 110.9(3)
N5 Cu1 N1 C1 -10.8(4)
N3 Cu1 N1 C1 -111.9(9)
N2 Cu1 N1 C1 179.7(4)
N4 Cu1 N1 C1 90.6(4)
N5 Cu1 N1 C5 168.2(3)
N3 Cu1 N1 C5 67.1(10)
N2 Cu1 N1 C5 -1.3(3)
N4 Cu1 N1 C5 -90.4(3)
N5 Cu1 N4 C24 92.3(5)
N1 Cu1 N4 C24 -2.1(5)
N3 Cu1 N4 C24 -178.4(5)
N2 Cu1 N4 C24 -83.8(5)
N5 Cu1 N4 C18 -84.9(3)
N1 Cu1 N4 C18 -179.4(3)
N3 Cu1 N4 C18 4.4(3)
N2 Cu1 N4 C18 99.0(3)
N5 Cu1 N3 C13 -79.3(4)
N1 Cu1 N3 C13 21.7(11)
N2 Cu1 N3 C13 89.0(4)
N4 Cu1 N3 C13 -179.8(4)
N5 Cu1 N3 C17 96.0(3)
N1 Cu1 N3 C17 -163.0(8)
N2 Cu1 N3 C17 -95.7(3)
N4 Cu1 N3 C17 -4.5(3)
N1 Cu1 N5 N6 -142.7(4)
N3 Cu1 N5 N6 27.9(4)
N2 Cu1 N5 N6 -91.1(8)
N4 Cu1 N5 N6 106.1(4)
Cu1 N5 N6 N7 -161(9)
C18 N4 C24 C23 -0.8(8)
Cu1 N4 C24 C23 -177.8(4)
C12 N2 C6 C9 -2.2(6)
Cu1 N2 C6 C9 -179.2(3)
C12 N2 C6 C5 177.8(4)
Cu1 N2 C6 C5 0.9(5)
C24 N4 C18 C17 178.5(4)
Cu1 N4 C18 C17 -3.9(5)
C24 N4 C18 C21 0.5(7)
Cu1 N4 C18 C21 178.2(4)
C1 N1 C5 C4 0.6(7)
Cu1 N1 C5 C4 -178.5(3)
C1 N1 C5 C6 -178.7(4)
Cu1 N1 C5 C6 2.2(5)
N2 C6 C5 N1 -2.1(6)
C9 C6 C5 N1 178.0(4)
N2 C6 C5 C4 178.6(4)
C9 C6 C5 C4 -1.4(7)
N2 C6 C9 C10 2.0(7)
C5 C6 C9 C10 -178.0(4)
N2 C6 C9 C8 -178.6(4)
C5 C6 C9 C8 1.4(7)
C11 C10 C9 C6 -0.5(7)
C11 C10 C9 C8 -179.8(5)
C17 N3 C13 C14 0.2(8)
Cu1 N3 C13 C14 175.4(4)
C5 N1 C1 C2 -0.2(7)
Cu1 N1 C1 C2 178.7(4)
C9 C10 C11 C12 -0.8(8)
C13 N3 C17 C18 179.5(4)
Cu1 N3 C17 C18 3.9(5)
C13 N3 C17 C16 -1.2(7)
Cu1 N3 C17 C16 -176.8(3)
N4 C18 C17 N3 0.4(6)
C21 C18 C17 N3 178.4(4)
N4 C18 C17 C16 -178.9(4)
C21 C18 C17 C16 -0.9(7)
N1 C5 C4 C3 -0.3(7)
C6 C5 C4 C3 179.0(4)
N1 C5 C4 C7 -179.2(4)
C6 C5 C4 C7 0.1(6)
C6 N2 C12 C11 0.9(7)
Cu1 N2 C12 C11 177.2(4)
C10 C11 C12 N2 0.6(8)
N1 C1 C2 C3 -0.3(8)
C6 C9 C8 C7 -0.2(7)
C10 C9 C8 C7 179.2(5)
N3 C17 C16 C19 -179.7(5)
C18 C17 C16 C19 -0.4(7)
N3 C17 C16 C15 1.0(7)
C18 C17 C16 C15 -179.7(4)
C21 C22 C23 C24 -3.2(11)
N4 C24 C23 C22 2.1(10)
C1 C2 C3 C4 0.6(8)
C5 C4 C3 C2 -0.3(7)
C7 C4 C3 C2 178.5(5)
C23 C22 C21 C18 2.8(10)
C23 C22 C21 C20 -178.7(7)
N4 C18 C21 C22 -1.4(8)
C17 C18 C21 C22 -179.4(5)
N4 C18 C21 C20 179.9(5)
C17 C18 C21 C20 2.0(7)
C9 C8 C7 C4 -1.1(8)
C3 C4 C7 C8 -177.6(5)
C5 C4 C7 C8 1.2(8)
C22 C21 C20 C19 179.6(6)
C18 C21 C20 C19 -1.9(9)
C19 C16 C15 C14 -179.1(6)
C17 C16 C15 C14 0.2(8)
C21 C20 C19 C16 0.7(10)
C15 C16 C19 C20 179.8(6)
C17 C16 C19 C20 0.5(9)
C16 C15 C14 C13 -1.1(9)
N3 C13 C14 C15 1.0(9)
C34 C35 C36 C31 0.2(8)
C35 C36 C31 C32 0.6(7)
C35 C36 C31 B1 -169.7(5)
C38 C37 C42 C41 -1.0(7)
B1 C37 C42 C41 169.9(5)
C48 C43 C44 C45 0.9(7)
B1 C43 C44 C45 173.6(5)
C26 C25 C30 C29 -0.1(7)
B1 C25 C30 C29 171.0(5)
C42 C37 C38 C39 1.0(7)
B1 C37 C38 C39 -169.8(5)
C36 C31 C32 C33 -0.4(7)
B1 C31 C32 C33 169.9(5)
C44 C43 C48 C47 -0.3(7)
B1 C43 C48 C47 -173.1(5)
C31 C32 C33 C34 -0.6(8)
C28 C27 C26 C25 -0.5(9)
C30 C25 C26 C27 0.8(8)
B1 C25 C26 C27 -170.3(5)
C25 C30 C29 C28 -0.9(8)
C32 C33 C34 C35 1.3(9)
C36 C35 C34 C33 -1.1(9)
C39 C40 C41 C42 1.3(9)
C37 C42 C41 C40 -0.1(8)
C26 C27 C28 C29 -0.5(10)
C30 C29 C28 C27 1.2(9)
C47 C46 C45 C44 0.9(9)
C43 C44 C45 C46 -1.2(8)
C37 C38 C39 C40 0.1(8)
C41 C40 C39 C38 -1.3(8)
C45 C46 C47 C48 -0.4(9)
C43 C48 C47 C46 0.1(9)
C38 C37 B1 C43 -152.9(4)
C42 C37 B1 C43 37.0(6)
C38 C37 B1 C31 85.6(5)
C42 C37 B1 C31 -84.5(5)
C38 C37 B1 C25 -36.7(6)
C42 C37 B1 C25 153.2(4)
C48 C43 B1 C37 -154.8(4)
C44 C43 B1 C37 32.9(6)
C48 C43 B1 C31 -38.5(6)
C44 C43 B1 C31 149.3(4)
C48 C43 B1 C25 83.7(5)
C44 C43 B1 C25 -88.5(5)
C36 C31 B1 C37 83.9(5)
C32 C31 B1 C37 -85.6(5)
C36 C31 B1 C43 -39.1(6)
C32 C31 B1 C43 151.4(4)
C36 C31 B1 C25 -154.9(4)
C32 C31 B1 C25 35.6(6)
C26 C25 B1 C37 -36.5(6)
C30 C25 B1 C37 153.0(4)
C26 C25 B1 C43 86.5(5)
C30 C25 B1 C43 -84.0(5)
C26 C25 B1 C31 -152.4(4)
C30 C25 B1 C31 37.1(6)
